data_2105529
loop_
_publ_author_name
'Ferguson, G.'
'Glidewell, C.'
'Gregson, R. M.'
'Meehan, P. R.'

_publ_section_title
;
 Crystal Engineering Using Tris-phenols. Cross-Linked, Pairwise-Interwoven
 Two-Dimensional Nets in the 2:1 Adduct of
 1,1,1-Tris(4-hydroxyphenyl)ethane with 1,2-Diaminoethane
;
_journal_issue 3
_journal_name_full 'Acta Crystallographica Section B'
_journal_page_first 330
_journal_page_last 338
_journal_paper_doi 10.1107/S010876819701495X
_journal_volume 54
_journal_year 1998
_chemical_formula_moiety '2(C20 H18 O3) . (C2 H8 N2)'
_chemical_formula_sum 'C42 H44 N2 O6'
_chemical_formula_weight 672.79
_chemical_name_systematic
;
1,1,1-Tris(4-hydroxyphenyl)ethane--1,2-diaminoethane (2/1).
;
_space_group_IT_number 2
_symmetry_cell_setting triclinic
_symmetry_space_group_name_Hall '-P 1'
_symmetry_space_group_name_H-M 'P -1'
_cell_angle_alpha 98.672(15)
_cell_angle_beta 96.312(10)
_cell_angle_gamma 98.377(13)
_cell_formula_units_Z 2
_cell_length_a 10.9430(12)
_cell_length_b 11.1075(12)
_cell_length_c 15.249(2)
_cell_measurement_reflns_used 25
_cell_measurement_temperature 294.0(10)
_cell_measurement_theta_max 18.50
_cell_measurement_theta_min 10.35
_cell_volume 1796.2(4)
_computing_cell_refinement 'SET4 & CELDIM (Enraf-Nonius, 1992)'
_computing_data_collection 'CAD4 (Enraf-Nonius, 1992)'
_computing_data_reduction 'DATRD2 in NRCVAX96 (Gabe, Le Page, Charland, Lee & White, 1989)'
_computing_molecular_graphics 'NRCVAX96, ORTEP (Johnson, 1976), PLATON (Spek, 1996a), PLUTON (Spek 1996b)'
_computing_publication_material 'NRCVAX96, SHELXL93  and WordPerfect macro PRPCIF97 (Ferguson, 1997)'
_computing_structure_refinement 'NRCVAX96 and SHELXL93 (Sheldrick, 1993)'
_computing_structure_solution 'SOLVER in NRCVAX96'
_diffrn_ambient_temperature 294.0(10)
_diffrn_measurement_device 'Enraf-Nonius CAD-4'
_diffrn_measurement_method \q/2\q
_diffrn_radiation_monochromator graphite
_diffrn_radiation_source 'X-ray tube'
_diffrn_radiation_type MoK\a
_diffrn_radiation_wavelength 0.7107
_diffrn_reflns_av_R_equivalents 0.000
_diffrn_reflns_av_sigmaI/netI 0.0525
_diffrn_reflns_limit_h_max 13
_diffrn_reflns_limit_h_min -14
_diffrn_reflns_limit_k_max 14
_diffrn_reflns_limit_k_min 0
_diffrn_reflns_limit_l_max 19
_diffrn_reflns_limit_l_min -19
_diffrn_reflns_number 8179
_diffrn_reflns_theta_full 27.37
_diffrn_reflns_theta_max 27.37
_diffrn_reflns_theta_min 2.12
_diffrn_standards_decay_% 'no decay, variation 1.0'
_diffrn_standards_interval_time 120
_diffrn_standards_number 3
_exptl_absorpt_coefficient_mu 0.083
_exptl_absorpt_correction_T_max 1.0000
_exptl_absorpt_correction_T_min 1.0000
_exptl_absorpt_correction_type none
_exptl_crystal_colour colorless
_exptl_crystal_density_diffrn 1.244
_exptl_crystal_density_meas ?
_exptl_crystal_description block
_exptl_crystal_F_000 716
_exptl_crystal_size_max 0.42
_exptl_crystal_size_mid 0.41
_exptl_crystal_size_min 0.40
_refine_diff_density_max 0.194
_refine_diff_density_min -0.156
_refine_ls_extinction_coef 0.0196(16)
_refine_ls_extinction_method SHELXL
_refine_ls_goodness_of_fit_all 1.025
_refine_ls_goodness_of_fit_ref 1.252
_refine_ls_hydrogen_treatment constr
_refine_ls_matrix_type full
_refine_ls_number_parameters 467
_refine_ls_number_reflns 8179
_refine_ls_number_restraints 3
_refine_ls_restrained_S_all 1.025
_refine_ls_restrained_S_obs 1.251
_refine_ls_R_factor_all 0.1037
_refine_ls_R_factor_gt 0.0517
_refine_ls_shift/su_max 0.000
_refine_ls_shift/su_mean 0.000
_refine_ls_structure_factor_coef Fsqd
_refine_ls_weighting_details 'w=1/[\s^2^(Fo^2^)+(0.0630P)^2^] where P=(Fo^2^+2Fc^2^)/3'
_refine_ls_weighting_scheme calc
_refine_ls_wR_factor_all 0.1338
_refine_ls_wR_factor_ref 0.1203
_reflns_number_gt 4624
_reflns_number_total 8179
_reflns_threshold_expression I>2\s(I)
_cod_data_source_file ab0389.cif
_cod_data_source_block I
_cod_depositor_comments
;
The following automatic conversions were performed:

'_exptl_crystal_density_meas' value 'not measured' was changed to '?'
- the value is perceived as not measured.

Automatic conversion script
Id: cif_fix_values 3008 2015-01-20 13:52:24Z robertas 

The following automatic conversions were performed:

'_refine_ls_weighting_scheme' value 'calc
w=1/[\s^2^(Fo^2^)+(0.0630P)^2^] where P=(Fo^2^+2Fc^2^)/3' was changed
to 'calc'. New tag '_refine_ls_weighting_details' was created. The
value of the new tag was set to 'w=1/[\s^2^(Fo^2^)+(0.0630P)^2^]
where P=(Fo^2^+2Fc^2^)/3'.

Automatic conversion script
Id: cif_fix_values 3143 2015-03-26 13:38:13Z robertas 
;
_cod_database_code 2105529

loop_
_symmetry_equiv_pos_as_xyz
'x, y, z'
'-x, -y, -z'

loop_
_atom_site_label
_atom_site_fract_x
_atom_site_fract_y
_atom_site_fract_z
_atom_site_U_iso_or_equiv
_atom_site_adp_type
_atom_site_calc_flag
_atom_site_refinement_flags
_atom_site_occupancy
_atom_site_disorder_group
_atom_site_type_symbol
O11 0.5207(2) 0.21985(14) 0.31182(10) 0.0695(5) Uani d . 1 . O
O12 0.94916(15) -0.1690(2) -0.07229(13) 0.0783(5) Uani d . 1 . O
O13 0.06146(12) -0.36818(13) -0.14679(9) 0.0540(4) Uani d . 1 . O
C11 0.5125(2) -0.2513(2) 0.09903(12) 0.0386(4) Uani d . 1 . C
C12 0.5232(2) -0.3529(2) 0.15744(13) 0.0531(5) Uani d . 1 . C
C111 0.5027(2) -0.1299(2) 0.16003(11) 0.0387(4) Uani d . 1 . C
C112 0.5903(2) -0.0851(2) 0.23512(13) 0.0512(5) Uani d . 1 . C
C113 0.5941(2) 0.0293(2) 0.28552(13) 0.0577(6) Uani d . 1 . C
C114 0.5094(2) 0.1031(2) 0.26282(13) 0.0493(5) Uani d . 1 . C
C115 0.4183(2) 0.0590(2) 0.19129(13) 0.0512(5) Uani d . 1 . C
C116 0.4157(2) -0.0559(2) 0.14032(13) 0.0470(5) Uani d . 1 . C
C121 0.6303(2) -0.2305(2) 0.05267(11) 0.0384(4) Uani d . 1 . C
C122 0.6872(2) -0.3284(2) 0.01947(13) 0.0487(5) Uani d . 1 . C
C123 0.7924(2) -0.3104(2) -0.02306(14) 0.0544(5) Uani d . 1 . C
C124 0.8440(2) -0.1932(2) -0.03231(13) 0.0502(5) Uani d . 1 . C
C125 0.7891(2) -0.0943(2) -0.00087(13) 0.0485(5) Uani d . 1 . C
C126 0.6834(2) -0.1138(2) 0.04030(12) 0.0437(5) Uani d . 1 . C
C131 0.3954(2) -0.2908(2) 0.02907(11) 0.0368(4) Uani d . 1 . C
C132 0.2817(2) -0.3391(2) 0.05412(13) 0.0469(5) Uani d . 1 . C
C133 0.1729(2) -0.3652(2) -0.00511(13) 0.0493(5) Uani d . 1 . C
C134 0.1737(2) -0.3449(2) -0.09184(13) 0.0423(4) Uani d . 1 . C
C135 0.2845(2) -0.2997(2) -0.11907(13) 0.0474(5) Uani d . 1 . C
C136 0.3931(2) -0.2729(2) -0.05890(12) 0.0464(5) Uani d . 1 . C
O21 -0.04722(13) 0.29115(13) 0.30605(10) 0.0593(4) Uani d . 1 . O
O22 0.46334(12) -0.2537(2) 0.51177(9) 0.0599(4) Uani d . 1 . O
O23 -0.42196(14) -0.44068(14) 0.42606(12) 0.0713(5) Uani d . 1 . O
C21 0.0122(2) -0.2129(2) 0.29919(12) 0.0431(4) Uani d . 1 . C
C22 0.0137(2) -0.2790(2) 0.20169(13) 0.0574(6) Uani d . 1 . C
C211 0.0060(2) -0.0758(2) 0.29892(12) 0.0425(4) Uani d . 1 . C
C212 -0.0741(2) -0.0403(2) 0.23408(14) 0.0541(5) Uani d . 1 . C
C213 -0.0905(2) 0.0803(2) 0.23644(14) 0.0554(6) Uani d . 1 . C
C214 -0.0272(2) 0.1708(2) 0.30454(13) 0.0460(5) Uani d . 1 . C
C215 0.0535(2) 0.1388(2) 0.36942(13) 0.0522(5) Uani d . 1 . C
C216 0.0701(2) 0.0174(2) 0.36597(13) 0.0497(5) Uani d . 1 . C
C221 0.1318(2) -0.2259(2) 0.35797(12) 0.0412(4) Uani d . 1 . C
C222 0.2465(2) -0.2110(2) 0.32645(14) 0.0574(6) Uani d . 1 . C
C223 0.3550(2) -0.2186(2) 0.37844(14) 0.0597(6) Uani d . 1 . C
C224 0.3523(2) -0.2412(2) 0.46452(12) 0.0440(5) Uani d . 1 . C
C225 0.2410(2) -0.2536(2) 0.49894(12) 0.0437(4) Uani d . 1 . C
C226 0.1324(2) -0.2451(2) 0.44546(12) 0.0426(4) Uani d . 1 . C
C231 -0.1041(2) -0.2721(2) 0.33473(12) 0.0400(4) Uani d . 1 . C
C232 -0.1427(2) -0.3996(2) 0.31817(15) 0.0547(5) Uani d . 1 . C
C233 -0.2470(2) -0.4543(2) 0.3495(2) 0.0589(6) Uani d . 1 . C
C234 -0.3172(2) -0.3826(2) 0.39839(13) 0.0480(5) Uani d . 1 . C
C235 -0.2795(2) -0.2566(2) 0.41816(13) 0.0458(5) Uani d . 1 . C
C236 -0.1746(2) -0.2031(2) 0.38606(12) 0.0425(4) Uani d . 1 . C
N1 0.3904(2) 0.3775(2) 0.2444(2) 0.0777(6) Uani d D 1 1 N
C1 0.2661(3) 0.3981(4) 0.2679(3) 0.0769(12) Uani d P 0.740(5) 1 C
C2 0.2718(3) 0.4110(3) 0.3683(2) 0.0698(12) Uani d P 0.740(5) 1 C
N2 0.1524(2) 0.4458(2) 0.3945(2) 0.0811(6) Uani d D 1 1 N
C1A 0.2926(9) 0.3574(9) 0.3038(7) 0.074(3) Uiso d PD 0.260(5) 2 C
C2A 0.2273(9) 0.4675(9) 0.3208(6) 0.087(4) Uiso d PD 0.260(5) 2 C
H11 0.4755 0.2597 0.2858 0.104 Uiso calc R 1 . H
H12 0.9719 -0.2341 -0.0910 0.118 Uiso calc R 1 . H
H13 0.0718 -0.3476 -0.1952 0.081 Uiso calc R 1 . H
H12A 0.5962 -0.3283 0.20112 0.080 Uiso calc R 1 . H
H12B 0.5294 -0.4289 0.12006 0.080 Uiso calc R 1 . H
H12C 0.4507 -0.3645 0.18731 0.080 Uiso calc R 1 . H
H112 0.6481 -0.1338 0.25184 0.061 Uiso calc R 1 . H
H113 0.6543 0.0569 0.33525 0.069 Uiso calc R 1 . H
H115 0.3581 0.1065 0.17694 0.061 Uiso calc R 1 . H
H116 0.3538 -0.0840 0.09163 0.056 Uiso calc R 1 . H
H122 0.6539 -0.4081 0.02591 0.058 Uiso calc R 1 . H
H123 0.8281 -0.3777 -0.04538 0.065 Uiso calc R 1 . H
H125 0.8230 -0.0149 -0.00732 0.058 Uiso calc R 1 . H
H126 0.6464 -0.0464 0.06048 0.052 Uiso calc R 1 . H
H132 0.2794 -0.3541 0.11235 0.056 Uiso calc R 1 . H
H133 0.0985 -0.3968 0.01368 0.059 Uiso calc R 1 . H
H135 0.2865 -0.2873 -0.17789 0.057 Uiso calc R 1 . H
H136 0.4671 -0.2417 -0.07830 0.056 Uiso calc R 1 . H
H21 0.0129 0.3386 0.3352 0.089 Uiso calc R 1 . H
H22 0.4562 -0.2478 0.5652 0.090 Uiso calc R 1 . H
H23 -0.4530 -0.3898 0.4574 0.107 Uiso calc R 1 . H
H22A 0.0176 -0.3648 0.20175 0.086 Uiso calc R 1 . H
H22B 0.0853 -0.2415 0.17853 0.086 Uiso calc R 1 . H
H22C -0.0607 -0.2714 0.16475 0.086 Uiso calc R 1 . H
H212 -0.1180 -0.1002 0.18760 0.065 Uiso calc R 1 . H
H213 -0.1447 0.1009 0.19180 0.066 Uiso calc R 1 . H
H215 0.0970 0.1991 0.41576 0.063 Uiso calc R 1 . H
H216 0.1260 -0.0024 0.40994 0.060 Uiso calc R 1 . H
H222 0.2500 -0.1954 0.26846 0.069 Uiso calc R 1 . H
H223 0.4304 -0.2085 0.35540 0.072 Uiso calc R 1 . H
H225 0.2385 -0.2674 0.55741 0.052 Uiso calc R 1 . H
H226 0.0575 -0.2527 0.46933 0.051 Uiso calc R 1 . H
H232 -0.0968 -0.4492 0.28500 0.066 Uiso calc R 1 . H
H233 -0.2700 -0.5397 0.3376 0.071 Uiso calc R 1 . H
H235 -0.3242 -0.2075 0.45291 0.055 Uiso calc R 1 . H
H236 -0.1507 -0.1178 0.39946 0.051 Uiso calc R 1 . H
H1A 0.3893 0.3696 0.1854 0.117 Uiso calc PR 1 1 H
H1B 0.4478 0.4415 0.2712 0.117 Uiso calc PR 1 1 H
H1D 0.2028 0.3290 0.2389 0.092 Uiso calc PR 0.740(5) 1 H
H1E 0.2450 0.4725 0.2482 0.092 Uiso calc PR 0.740(5) 1 H
H2D 0.2840 0.3335 0.3871 0.084 Uiso calc PR 0.740(5) 1 H
H2E 0.3413 0.4740 0.3972 0.084 Uiso calc PR 0.740(5) 1 H
H2A 0.1549 0.4536 0.4536 0.122 Uiso calc PR 1 1 H
H2B 0.1420 0.5172 0.3774 0.122 Uiso calc PR 1 1 H
H1A1 0.3306 0.3413 0.3605 0.089 Uiso calc PR 0.260(5) 2 H
H1A2 0.2318 0.2853 0.2763 0.089 Uiso calc PR 0.260(5) 2 H
H2A1 0.2875 0.5430 0.3383 0.105 Uiso calc PR 0.260(5) 2 H
H2A2 0.1736 0.4743 0.2673 0.105 Uiso calc PR 0.260(5) 2 H

loop_
_atom_site_aniso_label
_atom_site_aniso_U_11
_atom_site_aniso_U_22
_atom_site_aniso_U_33
_atom_site_aniso_U_12
_atom_site_aniso_U_13
_atom_site_aniso_U_23
O11 0.0936(13) 0.0559(9) 0.0513(9) 0.0211(8) -0.0154(8) -0.0057(7)
O12 0.0570(10) 0.0864(12) 0.1001(13) 0.0161(9) 0.0396(9) 0.0173(11)
O13 0.0382(8) 0.0621(9) 0.0563(9) 0.0045(6) -0.0033(6) 0.0036(7)
C11 0.0366(10) 0.0424(10) 0.0378(10) 0.0068(8) 0.0038(8) 0.0101(8)
C12 0.0576(13) 0.0533(13) 0.0520(12) 0.0130(10) 0.0040(10) 0.0191(10)
C111 0.0368(10) 0.0465(11) 0.0329(9) 0.0047(8) 0.0045(8) 0.0100(8)
C112 0.0491(12) 0.0630(13) 0.0418(11) 0.0203(10) -0.0031(9) 0.0063(10)
C113 0.0599(14) 0.0670(14) 0.0402(11) 0.0165(11) -0.0118(10) -0.0022(10)
C114 0.0587(13) 0.0499(12) 0.0377(10) 0.0110(10) 0.0030(9) 0.0026(9)
C115 0.0528(13) 0.0500(12) 0.0494(12) 0.0151(10) -0.0048(10) 0.0056(9)
C116 0.0459(12) 0.0500(12) 0.0415(11) 0.0085(9) -0.0060(9) 0.0042(9)
C121 0.0335(10) 0.0449(11) 0.0355(9) 0.0071(8) -0.0022(8) 0.0073(8)
C122 0.0451(12) 0.0442(11) 0.0554(12) 0.0071(9) 0.0047(10) 0.0059(9)
C123 0.0460(12) 0.0565(13) 0.0623(14) 0.0199(10) 0.0100(10) 0.0019(10)
C124 0.0351(11) 0.0680(14) 0.0491(12) 0.0107(10) 0.0078(9) 0.0117(10)
C125 0.0430(12) 0.0523(12) 0.0514(12) 0.0052(9) 0.0079(9) 0.0138(9)
C126 0.0416(11) 0.0464(11) 0.0449(11) 0.0123(9) 0.0054(9) 0.0094(9)
C131 0.0361(10) 0.0356(10) 0.0387(10) 0.0062(8) 0.0060(8) 0.0057(8)
C132 0.0466(12) 0.0528(12) 0.0407(11) 0.0007(9) 0.0088(9) 0.0109(9)
C133 0.0366(11) 0.0545(12) 0.0550(13) -0.0015(9) 0.0100(9) 0.0103(10)
C134 0.0361(11) 0.0395(10) 0.0479(11) 0.0082(8) -0.0001(9) -0.0009(8)
C135 0.0417(12) 0.0627(13) 0.0388(10) 0.0110(10) 0.0050(9) 0.0099(9)
C136 0.0341(10) 0.0611(13) 0.0453(11) 0.0055(9) 0.0083(9) 0.0135(9)
O21 0.0547(9) 0.0552(9) 0.0658(10) 0.0128(7) -0.0059(7) 0.0096(7)
O22 0.0380(8) 0.0912(11) 0.0507(8) 0.0205(7) 0.0011(7) 0.0066(8)
O23 0.0501(10) 0.0642(10) 0.0969(13) -0.0033(8) 0.0259(9) 0.0057(9)
C21 0.0389(11) 0.0530(12) 0.0364(10) 0.0088(9) 0.0020(8) 0.0058(8)
C22 0.0571(14) 0.0732(15) 0.0398(11) 0.0129(11) 0.0060(10) 0.0016(10)
C211 0.0349(10) 0.0539(12) 0.0383(10) 0.0055(8) 0.0035(8) 0.0092(9)
C212 0.0486(12) 0.0564(13) 0.0506(12) -0.0012(10) -0.0135(10) 0.0114(10)
C213 0.0473(12) 0.0574(13) 0.0573(13) 0.0024(10) -0.0144(10) 0.0182(10)
C214 0.0384(11) 0.0515(12) 0.0492(11) 0.0067(9) 0.0042(9) 0.0135(9)
C215 0.0516(13) 0.0558(13) 0.0438(11) 0.0055(10) -0.0068(9) 0.0037(9)
C216 0.0468(12) 0.0562(13) 0.0445(11) 0.0098(10) -0.0054(9) 0.0106(9)
C221 0.0368(10) 0.0494(11) 0.0371(10) 0.0074(8) 0.0055(8) 0.0056(8)
C222 0.0450(13) 0.089(2) 0.0432(12) 0.0136(11) 0.0126(10) 0.0213(11)
C223 0.0350(11) 0.097(2) 0.0513(13) 0.0105(11) 0.0155(10) 0.0180(12)
C224 0.0330(10) 0.0527(12) 0.0443(11) 0.0091(9) 0.0016(8) 0.0028(9)
C225 0.0420(11) 0.0520(12) 0.0364(10) 0.0073(9) 0.0056(8) 0.0057(8)
C226 0.0331(10) 0.0544(12) 0.0405(10) 0.0081(8) 0.0078(8) 0.0058(9)
C231 0.0346(10) 0.0468(11) 0.0377(10) 0.0104(8) -0.0007(8) 0.0051(8)
C232 0.0481(12) 0.0472(12) 0.0679(14) 0.0124(10) 0.0129(10) -0.0010(10)
C233 0.0515(13) 0.0447(12) 0.077(2) 0.0027(10) 0.0139(11) 0.0023(11)
C234 0.0348(11) 0.0523(12) 0.0546(12) 0.0042(9) 0.0019(9) 0.0077(10)
C235 0.0375(11) 0.0534(12) 0.0459(11) 0.0122(9) 0.0047(9) 0.0029(9)
C236 0.0394(11) 0.0414(10) 0.0445(11) 0.0075(8) 0.0018(9) 0.0025(8)
N1 0.0726(15) 0.0644(13) 0.095(2) 0.0043(10) 0.0051(12) 0.0193(11)
C1 0.067(2) 0.086(3) 0.079(3) 0.014(2) -0.006(2) 0.026(2)
C2 0.059(2) 0.067(2) 0.075(2) 0.000(2) -0.013(2) 0.012(2)
N2 0.0760(15) 0.0619(13) 0.093(2) 0.0108(11) -0.0041(12) -0.0149(11)

loop_
_atom_type_symbol
_atom_type_description
_atom_type_scat_dispersion_real
_atom_type_scat_dispersion_imag
_atom_type_scat_source
C C 0.0033 0.0016 'International Tables Vol C Tables 4.2.6.8 and 6.1.1.4'
H H 0.0000 0.0000 'International Tables Vol C Tables 4.2.6.8 and 6.1.1.4'
N N 0.0061 0.0033 'International Tables Vol C Tables 4.2.6.8 and 6.1.1.4'
O O 0.0106 0.0060 'International Tables Vol C Tables 4.2.6.8 and 6.1.1.4'

loop_
_geom_angle_atom_site_label_1
_geom_angle_atom_site_label_2
_geom_angle_atom_site_label_3
_geom_angle
_geom_angle_publ_flag
C111 C11 C121 108.72(14) no
C111 C11 C131 109.84(14) no
C121 C11 C131 110.53(14) no
C11 C111 C112 119.9(2) no
C11 C111 C116 123.3(2) no
C12 C11 C111 108.83(15) no
C12 C11 C121 109.50(15) no
C12 C11 C131 109.39(15) no
C111 C112 C113 121.9(2) no
C111 C116 C115 121.7(2) no
C112 C111 C116 116.7(2) no
C112 C113 C114 120.4(2) no
C113 C114 C115 119.0(2) no
C114 C115 C116 120.3(2) no
O11 C114 C113 118.6(2) no
O11 C114 C115 122.4(2) no
C11 C121 C122 121.4(2) no
C11 C121 C126 121.9(2) no
C121 C122 C123 121.6(2) no
C122 C121 C126 116.6(2) no
C122 C123 C124 120.1(2) no
O12 C124 C123 123.0(2) no
O12 C124 C125 117.3(2) no
C121 C126 C125 122.3(2) no
C123 C124 C125 119.7(2) no
C124 C125 C126 119.6(2) no
C11 C131 C136 123.1(2) no
C11 C131 C132 120.4(2) no
C131 C132 C133 121.8(2) no
C132 C131 C136 116.3(2) no
C132 C133 C134 120.3(2) no
C133 C134 C135 119.2(2) no
O13 C134 C133 117.6(2) no
O13 C134 C135 123.1(2) no
C131 C136 C135 122.3(2) no
C134 C135 C136 120.0(2) no
C211 C21 C22 109.4(2) no
C211 C21 C221 109.80(15) no
C211 C21 C231 108.90(15) no
C211 C212 C213 122.1(2) no
C211 C216 C215 121.9(2) no
C212 C211 C216 116.5(2) no
C212 C213 C214 120.3(2) no
C213 C214 C215 119.1(2) no
C214 C215 C216 120.2(2) no
C221 C21 C231 110.75(15) no
C21 C211 C212 120.5(2) no
C21 C211 C216 122.8(2) no
C21 C221 C222 120.8(2) no
C21 C221 C226 122.4(2) no
C22 C21 C221 109.1(2) no
C22 C21 C231 108.9(2) no
O21 C214 C213 119.0(2) no
O21 C214 C215 121.9(2) no
C221 C222 C223 121.9(2) no
C221 C226 C225 122.2(2) no
C222 C221 C226 116.7(2) no
C222 C223 C224 120.1(2) no
C223 C224 C225 119.7(2) no
C224 C225 C226 119.3(2) no
O22 C224 C225 122.9(2) no
O22 C224 C223 117.3(2) no
C21 C231 C232 121.2(2) no
C21 C231 C236 122.4(2) no
C231 C232 C233 122.0(2) no
C231 C236 C235 122.3(2) no
C232 C231 C236 116.4(2) no
C232 C233 C234 120.2(2) no
C233 C234 C235 119.3(2) no
C234 C235 C236 119.8(2) no
O23 C234 C235 122.6(2) no
O23 C234 C233 118.1(2) no
N1 C1 C2 107.9(3) no
N2 C2 C1 108.8(3) no
N1 C1A C2A 112 no
N2 C2A C1A 106 no

loop_
_geom_bond_atom_site_label_1
_geom_bond_atom_site_label_2
_geom_bond_distance
_geom_bond_publ_flag
O11 C114 1.377(2) no
O12 C124 1.372(2) no
O13 C134 1.376(2) no
C11 C111 1.543(3) no
C11 C121 1.543(2) no
C11 C131 1.539(2) no
C11 C12 1.549(2) no
C111 C112 1.388(3) no
C111 C116 1.382(2) no
C112 C113 1.375(3) no
C113 C114 1.373(3) no
C114 C115 1.371(3) no
C115 C116 1.386(3) no
C121 C122 1.388(3) no
C121 C126 1.391(3) no
C122 C123 1.386(3) no
C123 C124 1.376(3) no
C124 C125 1.376(3) no
C125 C126 1.380(3) no
C131 C132 1.397(2) no
C131 C136 1.384(2) no
C132 C133 1.379(3) no
C133 C134 1.376(3) no
C134 C135 1.374(3) no
C135 C136 1.385(3) no
O21 C214 1.383(2) no
O22 C224 1.379(2) no
O23 C234 1.372(2) no
C21 C211 1.535(3) no
C21 C221 1.540(2) no
C21 C231 1.536(3) no
C21 C22 1.559(3) no
C211 C212 1.389(3) no
C211 C216 1.386(3) no
C212 C213 1.373(3) no
C213 C214 1.376(3) no
C214 C215 1.375(3) no
C215 C216 1.381(3) no
C221 C226 1.382(2) no
C221 C222 1.390(3) no
C222 C223 1.374(3) no
C223 C224 1.376(3) no
C224 C225 1.375(3) no
C225 C226 1.389(2) no
C231 C232 1.393(3) no
C231 C236 1.386(2) no
C232 C233 1.380(3) no
C233 C234 1.381(3) no
C234 C235 1.377(3) no
C235 C236 1.387(3) no
N1 C1 1.485(4) no
C1 C2 1.508(5) no
C2 N2 1.494(4) no
N1 C1A 1.490 no
C1A C2A 1.508 no
C2A N2 1.490 no

loop_
_geom_torsion_atom_site_label_1
_geom_torsion_atom_site_label_2
_geom_torsion_atom_site_label_3
_geom_torsion_atom_site_label_4
_geom_torsion
_geom_torsion_publ_flag
C131 C11 C111 C116 -13.6(2) no
C121 C11 C111 C116 107.5(2) no
C12 C11 C111 C116 -133.3(2) no
C131 C11 C111 C112 171.8(2) no
C121 C11 C111 C112 -67.1(2) no
C12 C11 C111 C112 52.1(2) no
C116 C111 C112 C113 -2.6(3) no
C11 C111 C112 C113 172.3(2) no
C111 C112 C113 C114 0.4(3) no
C112 C113 C114 C115 2.4(3) no
C112 C113 C114 O11 -176.3(2) no
C113 C114 C115 C116 -3.0(3) no
O11 C114 C115 C116 175.7(2) no
C112 C111 C116 C115 2.0(3) no
C11 C111 C116 C115 -172.7(2) no
C114 C115 C116 C111 0.7(3) no
C131 C11 C121 C122 -81.9(2) no
C111 C11 C121 C122 157.5(2) no
C12 C11 C121 C122 38.7(2) no
C131 C11 C121 C126 96.7(2) no
C111 C11 C121 C126 -23.9(2) no
C12 C11 C121 C126 -142.7(2) no
C126 C121 C122 C123 0.6(3) no
C11 C121 C122 C123 179.3(2) no
C121 C122 C123 C124 0.8(3) no
C122 C123 C124 O12 178.8(2) no
C122 C123 C124 C125 -1.4(3) no
O12 C124 C125 C126 -179.7(2) no
C123 C124 C125 C126 0.6(3) no
C124 C125 C126 C121 0.9(3) no
C122 C121 C126 C125 -1.5(3) no
C11 C121 C126 C125 179.8(2) no
C121 C11 C131 C136 -18.3(2) no
C111 C11 C131 C136 101.7(2) no
C12 C11 C131 C136 -138.9(2) no
C121 C11 C131 C132 166.7(2) no
C111 C11 C131 C132 -73.3(2) no
C12 C11 C131 C132 46.0(2) no
C136 C131 C132 C133 -1.2(3) no
C11 C131 C132 C133 174.2(2) no
C131 C132 C133 C134 0.5(3) no
C132 C133 C134 C135 0.8(3) no
C132 C133 C134 O13 -177.6(2) no
C133 C134 C135 C136 -1.4(3) no
O13 C134 C135 C136 176.9(2) no
C132 C131 C136 C135 0.7(3) no
C11 C131 C136 C135 -174.6(2) no
C134 C135 C136 C131 0.6(3) no
C231 C21 C211 C216 99.1(2) no
C221 C21 C211 C216 -22.3(2) no
C22 C21 C211 C216 -142.0(2) no
C231 C21 C211 C212 -75.2(2) no
C221 C21 C211 C212 163.4(2) no
C22 C21 C211 C212 43.7(2) no
C216 C211 C212 C213 -0.7(3) no
C21 C211 C212 C213 173.9(2) no
C211 C212 C213 C214 -0.3(3) no
C212 C213 C214 C215 0.7(3) no
C212 C213 C214 O21 -178.9(2) no
C213 C214 C215 C216 -0.1(3) no
O21 C214 C215 C216 179.5(2) no
C214 C215 C216 C211 -0.9(3) no
C212 C211 C216 C215 1.3(3) no
C21 C211 C216 C215 -173.2(2) no
C211 C21 C221 C226 98.4(2) no
C231 C21 C221 C226 -21.9(2) no
C22 C21 C221 C226 -141.7(2) no
C211 C21 C221 C222 -77.6(2) no
C231 C21 C221 C222 162.1(2) no
C22 C21 C221 C222 42.2(2) no
C226 C221 C222 C223 1.9(3) no
C21 C221 C222 C223 178.1(2) no
C221 C222 C223 C224 -0.2(4) no
C222 C223 C224 C225 -1.3(3) no
C222 C223 C224 O22 177.0(2) no
C223 C224 C225 C226 1.1(3) no
O22 C224 C225 C226 -177.1(2) no
C222 C221 C226 C225 -2.1(3) no
C21 C221 C226 C225 -178.3(2) no
C224 C225 C226 C221 0.7(3) no
C211 C21 C231 C236 -20.6(2) no
C221 C21 C231 C236 100.2(2) no
C22 C21 C231 C236 -139.8(2) no
C211 C21 C231 C232 160.7(2) no
C221 C21 C231 C232 -78.5(2) no
C22 C21 C231 C232 41.5(2) no
C236 C231 C232 C233 1.3(3) no
C21 C231 C232 C233 -179.9(2) no
C231 C232 C233 C234 0.4(3) no
C232 C233 C234 O23 178.2(2) no
C232 C233 C234 C235 -2.3(3) no
O23 C234 C235 C236 -178.2(2) no
C233 C234 C235 C236 2.4(3) no
C232 C231 C236 C235 -1.2(3) no
C21 C231 C236 C235 -180.0(2) no
C234 C235 C236 C231 -0.6(3) no
N1 C1 C2 N2 173.8(3) no
N1 C1A C2A N2 -169 no
